data_4315663
loop_
_publ_author_name
'Valeriu Mereacre'
'Yanhua Lan'
'Rodolphe Cl\'erac'
'Ayuk M. Ako'
'Ian J. Hewitt'
'Wolfgang Wernsdorfer'
'Gernot Buth'
'Christopher E. Anson'
'Annie K. Powell'

_publ_contact_author
; 
'Annie K. Powell'
;
_publ_contact_author_email annie.powell@kit.edu
_publ_contact_author_phone '+49 721 608 2135'
_publ_section_title
;
 Family of MnIII2Ln2(\m4-O) Compounds: Syntheses, Structures, and Magnetic
 Properties
;
_journal_name_full 'Inorganic Chemistry'
_journal_page_first 5293
_journal_page_last 5302
_journal_paper_doi 10.1021/ic100373r
_journal_volume 49
_journal_year 2010
_chemical_formula_moiety 'C38 H50 Mn2 N8 O21 Yb2, C2 H3 N'
_chemical_formula_sum 'C40 H53 Mn2 N9 O21 Yb2'
_chemical_formula_weight 1451.87
_chemical_name_systematic
; 
 ? 
;
_space_group_IT_number 61
_symmetry_cell_setting orthorhombic
_symmetry_space_group_name_Hall '-P 2ac 2ab'
_symmetry_space_group_name_H-M 'P b c a'
_atom_sites_solution_hydrogens geom
_atom_sites_solution_primary direct
_atom_sites_solution_secondary difmap
_audit_creation_method SHELXL-97
_cell_angle_alpha 90.00
_cell_angle_beta 90.00
_cell_angle_gamma 90.00
_cell_formula_units_Z 8
_cell_length_a 15.6185(4)
_cell_length_b 17.9341(4)
_cell_length_c 36.7970(9)
_cell_measurement_reflns_used 58711
_cell_measurement_temperature 150(2)
_cell_measurement_theta_max 28.45
_cell_measurement_theta_min 1.42
_cell_volume 10307.0(4)
_computing_cell_refinement 'X-Area 1.09 (Stoe & Cie GmbH, 2000)'
_computing_data_collection 'WinXpose 1.05 (Stoe & Cie GmbH, 2000)'
_computing_data_reduction 'X-Area 1.09 (Stoe & Cie GmbH, 2000)'
_computing_molecular_graphics 'Diamond 2.1 (Crystal Impact, 1998)'
_computing_publication_material 'SHELXTL 6.14 (BrukerAXS Inc., 2003)'
_computing_structure_refinement 'SHELXTL 6.14 (BrukerAXS Inc., 2003)'
_computing_structure_solution 'SHELXTL 6.14 (BrukerAXS Inc., 2003)'
_diffrn_ambient_temperature 150(2)
_diffrn_detector_area_resol_mean 6.667
_diffrn_measured_fraction_theta_full 0.985
_diffrn_measured_fraction_theta_max 0.985
_diffrn_measurement_device_type 'Stoe IPDS II'
_diffrn_measurement_method 'area detector'
_diffrn_radiation_monochromator silicon
_diffrn_radiation_source synchrotron
_diffrn_radiation_type synchrotron
_diffrn_radiation_wavelength 0.80000
_diffrn_reflns_av_R_equivalents 0.0731
_diffrn_reflns_av_sigmaI/netI 0.0349
_diffrn_reflns_limit_h_max 18
_diffrn_reflns_limit_h_min -18
_diffrn_reflns_limit_k_max 20
_diffrn_reflns_limit_k_min -20
_diffrn_reflns_limit_l_max 43
_diffrn_reflns_limit_l_min -42
_diffrn_reflns_number 50286
_diffrn_reflns_theta_full 28.00
_diffrn_reflns_theta_max 28.00
_diffrn_reflns_theta_min 1.93
_diffrn_standards_decay_% 43.1
_exptl_absorpt_coefficient_mu 5.597
_exptl_absorpt_correction_T_max 0.931
_exptl_absorpt_correction_T_min 0.891
_exptl_absorpt_correction_type multi-scan
_exptl_absorpt_process_details
;
XPREP in SHELXTL 6.14 (BrukerAXS Inc., 2003)
;
_exptl_crystal_colour 'dichroic (greenish blue/brown)'
_exptl_crystal_density_diffrn 1.871
_exptl_crystal_density_method 'not measured'
_exptl_crystal_description 'vertex from octahedron'
_exptl_crystal_F_000 5712
_exptl_crystal_size_max 0.025
_exptl_crystal_size_mid 0.015
_exptl_crystal_size_min 0.015
_refine_diff_density_max 0.694
_refine_diff_density_min -0.796
_refine_diff_density_rms 0.097
_refine_ls_extinction_coef 0.00016(2)
_refine_ls_extinction_expression Fc^*^=kFc[1+0.001xFc^2^\l^3^/sin(2\q)]^-1/4^
_refine_ls_extinction_method SHELXL
_refine_ls_goodness_of_fit_ref 1.070
_refine_ls_hydrogen_treatment constr
_refine_ls_matrix_type full
_refine_ls_number_parameters 685
_refine_ls_number_reflns 8585
_refine_ls_number_restraints 6
_refine_ls_restrained_S_all 1.072
_refine_ls_R_factor_all 0.0371
_refine_ls_R_factor_gt 0.0304
_refine_ls_shift/su_max 0.043
_refine_ls_shift/su_mean 0.001
_refine_ls_structure_factor_coef Fsqd
_refine_ls_weighting_details 'calc w=1/[\s^2^(Fo^2^)+(0.0277P)^2^+21.7653P] where P=(Fo^2^+2Fc^2^)/3'
_refine_ls_weighting_scheme calc
_refine_ls_wR_factor_gt 0.0665
_refine_ls_wR_factor_ref 0.0694
_reflns_number_gt 7642
_reflns_number_total 8585
_reflns_threshold_expression >2sigma(I)
_cod_data_source_file ic100373r_si_002_8.cif
_cod_data_source_block mn2yb2x
_cod_database_code 4315663

loop_
_symmetry_equiv_pos_as_xyz
'x, y, z'
'-x+1/2, -y, z+1/2'
'-x, y+1/2, -z+1/2'
'x+1/2, -y+1/2, -z'
'-x, -y, -z'
'x-1/2, y, -z-1/2'
'x, -y-1/2, z-1/2'
'-x-1/2, y-1/2, z'

loop_
_atom_site_label
_atom_site_type_symbol
_atom_site_fract_x
_atom_site_fract_y
_atom_site_fract_z
_atom_site_U_iso_or_equiv
_atom_site_adp_type
_atom_site_occupancy
_atom_site_symmetry_multiplicity
_atom_site_calc_flag
_atom_site_refinement_flags
_atom_site_disorder_assembly
_atom_site_disorder_group
Yb1 Yb 0.423236(12) 0.199125(10) 0.112544(5) 0.02299(7) Uani 1 1 d . . .
Yb2 Yb 0.690231(12) 0.238266(10) 0.136166(5) 0.02346(7) Uani 1 1 d . . .
Mn1 Mn 0.52673(4) 0.30644(4) 0.171596(17) 0.02038(15) Uani 1 1 d . . .
Mn2 Mn 0.55407(4) 0.30368(4) 0.074038(18) 0.02599(16) Uani 1 1 d . . .
O1 O 0.54560(18) 0.27279(16) 0.12309(8) 0.0220(6) Uani 1 1 d . . .
N1 N 0.5255(2) 0.2920(2) 0.22798(10) 0.0253(8) Uani 1 1 d . . .
C1 C 0.5992(3) 0.2749(3) 0.24508(12) 0.0299(10) Uani 1 1 d . . .
H1 H 0.6500 0.2697 0.2312 0.036 Uiso 1 1 calc R . .
C2 C 0.6030(3) 0.2648(3) 0.28228(13) 0.0350(11) Uani 1 1 d . . .
H2 H 0.6552 0.2508 0.2936 0.042 Uiso 1 1 calc R . .
C3 C 0.5301(3) 0.2752(3) 0.30277(13) 0.0356(11) Uani 1 1 d . . .
H3 H 0.5316 0.2707 0.3285 0.043 Uiso 1 1 calc R . .
C4 C 0.4552(3) 0.2923(3) 0.28499(12) 0.0308(10) Uani 1 1 d . . .
H4 H 0.4041 0.2994 0.2986 0.037 Uiso 1 1 calc R . .
C5 C 0.4529(3) 0.2992(2) 0.24759(12) 0.0265(10) Uani 1 1 d . . .
C6 C 0.3719(3) 0.3143(3) 0.22725(12) 0.0293(10) Uani 1 1 d . . .
H6A H 0.3738 0.3657 0.2175 0.035 Uiso 1 1 calc R . .
H6B H 0.3231 0.3112 0.2443 0.035 Uiso 1 1 calc R . .
C7 C 0.3570(3) 0.2600(3) 0.19597(13) 0.0326(11) Uani 1 1 d . . .
H7A H 0.3605 0.2085 0.2055 0.039 Uiso 1 1 calc R . .
H7B H 0.2983 0.2675 0.1865 0.039 Uiso 1 1 calc R . .
O2 O 0.41612(18) 0.26775(17) 0.16666(8) 0.0252(7) Uani 1 1 d . . .
N2 N 0.4889(2) 0.4233(2) 0.17085(10) 0.0280(8) Uani 1 1 d . . .
C8 C 0.4156(3) 0.4434(3) 0.15419(14) 0.0381(12) Uani 1 1 d . . .
H8 H 0.3814 0.4059 0.1432 0.046 Uiso 1 1 calc R . .
C9 C 0.3888(4) 0.5161(3) 0.15253(16) 0.0474(14) Uani 1 1 d . . .
H9 H 0.3365 0.5286 0.1408 0.057 Uiso 1 1 calc R . .
C10 C 0.4387(4) 0.5707(3) 0.16800(17) 0.0528(15) Uani 1 1 d . . .
H10 H 0.4213 0.6214 0.1673 0.063 Uiso 1 1 calc R . .
C11 C 0.5146(4) 0.5504(3) 0.18458(15) 0.0429(13) Uani 1 1 d . . .
H11 H 0.5504 0.5875 0.1951 0.051 Uiso 1 1 calc R . .
C12 C 0.5386(3) 0.4762(3) 0.18595(13) 0.0313(10) Uani 1 1 d . . .
C13 C 0.6189(3) 0.4516(3) 0.20527(14) 0.0336(11) Uani 1 1 d . . .
H13A H 0.6021 0.4241 0.2275 0.040 Uiso 1 1 calc R . .
H13B H 0.6506 0.4966 0.2131 0.040 Uiso 1 1 calc R . .
C14 C 0.6793(3) 0.4026(3) 0.18328(13) 0.0317(11) Uani 1 1 d . . .
H14A H 0.7001 0.4314 0.1621 0.038 Uiso 1 1 calc R . .
H14B H 0.7296 0.3902 0.1985 0.038 Uiso 1 1 calc R . .
O3 O 0.64169(18) 0.33524(16) 0.17068(8) 0.0250(6) Uani 1 1 d . . .
N3 N 0.5444(3) 0.4262(2) 0.07242(12) 0.0400(10) Uani 1 1 d . . .
C15 C 0.6019(4) 0.4664(3) 0.09150(15) 0.0461(14) Uani 1 1 d . . .
H15 H 0.6486 0.4410 0.1024 0.055 Uiso 1 1 calc R . .
C16 C 0.5960(5) 0.5421(4) 0.09585(18) 0.0608(18) Uani 1 1 d . . .
H16 H 0.6373 0.5687 0.1097 0.073 Uiso 1 1 calc R . .
C17 C 0.5296(6) 0.5780(4) 0.0799(2) 0.072(2) Uani 1 1 d . . .
H17 H 0.5247 0.6307 0.0819 0.086 Uiso 1 1 calc R . .
C18 C 0.4690(5) 0.5379(4) 0.06078(19) 0.0645(19) Uani 1 1 d . . .
H18 H 0.4216 0.5630 0.0502 0.077 Uiso 1 1 calc R . .
C19 C 0.4769(4) 0.4615(3) 0.05700(15) 0.0437(13) Uani 1 1 d . . .
C20 C 0.4149(4) 0.4133(3) 0.03648(17) 0.0505(15) Uani 1 1 d . . .
H20A H 0.4450 0.3907 0.0155 0.061 Uiso 1 1 calc R . .
H20B H 0.3686 0.4452 0.0268 0.061 Uiso 1 1 calc R . .
C21 C 0.3746(3) 0.3507(3) 0.05925(15) 0.0402(13) Uani 1 1 d . . .
H21A H 0.3446 0.3733 0.0802 0.048 Uiso 1 1 calc R . .
H21B H 0.3313 0.3247 0.0443 0.048 Uiso 1 1 calc R . .
O4 O 0.43387(19) 0.29750(18) 0.07233(9) 0.0298(7) Uani 1 1 d . . .
N4 N 0.5638(3) 0.2853(2) 0.01809(11) 0.0347(10) Uani 1 1 d . . .
C22 C 0.5015(4) 0.2467(3) 0.00128(14) 0.0453(14) Uani 1 1 d . . .
H22 H 0.4528 0.2315 0.0149 0.054 Uiso 1 1 calc R . .
C23 C 0.5058(4) 0.2285(4) -0.03477(15) 0.0590(18) Uani 1 1 d . . .
H23 H 0.4601 0.2024 -0.0461 0.071 Uiso 1 1 calc R . .
C24 C 0.5778(4) 0.2487(4) -0.05469(16) 0.0609(19) Uani 1 1 d . . .
H24 H 0.5823 0.2363 -0.0797 0.073 Uiso 1 1 calc R . .
C25 C 0.6425(3) 0.2871(4) -0.03742(14) 0.0463(14) Uani 1 1 d . . .
H25 H 0.6925 0.3009 -0.0505 0.056 Uiso 1 1 calc R . .
C26 C 0.6344(3) 0.3055(3) -0.00091(13) 0.0368(12) Uani 1 1 d . . .
C27 C 0.7024(3) 0.3480(3) 0.01917(13) 0.0389(12) Uani 1 1 d . . .
H27A H 0.6787 0.3968 0.0269 0.047 Uiso 1 1 calc R . .
H27B H 0.7508 0.3578 0.0025 0.047 Uiso 1 1 calc R . .
C28 C 0.7353(3) 0.3069(3) 0.05231(13) 0.0373(12) Uani 1 1 d . . .
H28A H 0.7549 0.2568 0.0447 0.045 Uiso 1 1 calc R . .
H28B H 0.7855 0.3340 0.0621 0.045 Uiso 1 1 calc R . .
O5 O 0.67368(19) 0.29865(19) 0.08063(8) 0.0314(7) Uani 1 1 d . . .
O6 O 0.59935(19) 0.17880(17) 0.17785(8) 0.0264(7) Uani 1 1 d . . .
O7 O 0.4896(2) 0.12309(17) 0.15064(9) 0.0295(7) Uani 1 1 d . . .
C29 C 0.5486(3) 0.1244(2) 0.17395(12) 0.0242(9) Uani 1 1 d . . .
C30 C 0.5570(3) 0.0552(3) 0.19784(15) 0.0385(12) Uani 1 1 d . . .
C31 C 0.4694(4) 0.0313(4) 0.21083(19) 0.0647(19) Uani 1 1 d . . .
H31A H 0.4747 -0.0139 0.2256 0.097 Uiso 1 1 calc R . .
H31B H 0.4327 0.0211 0.1898 0.097 Uiso 1 1 calc R . .
H31C H 0.4439 0.0713 0.2255 0.097 Uiso 1 1 calc R . .
C32 C 0.5949(5) -0.0059(4) 0.1737(2) 0.073(2) Uani 1 1 d . . .
H32A H 0.6032 -0.0514 0.1880 0.109 Uiso 1 1 calc R . .
H32B H 0.6501 0.0108 0.1640 0.109 Uiso 1 1 calc R . .
H32C H 0.5557 -0.0163 0.1535 0.109 Uiso 1 1 calc R . .
C33 C 0.6172(4) 0.0681(4) 0.23007(17) 0.0587(17) Uani 1 1 d . . .
H33A H 0.6233 0.0217 0.2439 0.088 Uiso 1 1 calc R . .
H33B H 0.5935 0.1070 0.2458 0.088 Uiso 1 1 calc R . .
H33C H 0.6735 0.0839 0.2211 0.088 Uiso 1 1 calc R . .
O8 O 0.5334(2) 0.16326(19) 0.07187(9) 0.0330(7) Uani 1 1 d . . .
O9 O 0.6569(2) 0.14211(18) 0.10050(9) 0.0333(8) Uani 1 1 d . . .
C34 C 0.6027(3) 0.1274(3) 0.07645(13) 0.0313(11) Uani 1 1 d . A .
C35 C 0.6255(4) 0.0638(3) 0.05040(16) 0.0459(14) Uani 1 1 d . . .
C36A C 0.7019(8) 0.0883(6) 0.0285(3) 0.065(3) Uani 0.61 1 d P A 1
H36A H 0.7489 0.1015 0.0450 0.098 Uiso 0.61 1 calc PR A 1
H36B H 0.6865 0.1319 0.0138 0.098 Uiso 0.61 1 calc PR A 1
H36C H 0.7201 0.0476 0.0125 0.098 Uiso 0.61 1 calc PR A 1
C37A C 0.5486(8) 0.0415(8) 0.0280(4) 0.093(5) Uani 0.61 1 d P A 1
H37A H 0.5011 0.0284 0.0441 0.139 Uiso 0.61 1 calc PR A 1
H37B H 0.5633 -0.0017 0.0128 0.139 Uiso 0.61 1 calc PR A 1
H37C H 0.5317 0.0832 0.0123 0.139 Uiso 0.61 1 calc PR A 1
C38A C 0.6533(9) -0.0045(5) 0.0743(3) 0.070(3) Uani 0.61 1 d P A 1
H38A H 0.7035 0.0091 0.0889 0.104 Uiso 0.61 1 calc PR A 1
H38B H 0.6675 -0.0467 0.0586 0.104 Uiso 0.61 1 calc PR A 1
H38C H 0.6061 -0.0185 0.0906 0.104 Uiso 0.61 1 calc PR A 1
C36B C 0.6050(11) 0.0919(10) 0.0103(5) 0.056(4) Uiso 0.39 1 d P A 2
H36D H 0.6351 0.1390 0.0058 0.085 Uiso 0.39 1 calc PR A 2
H36E H 0.5432 0.0997 0.0076 0.085 Uiso 0.39 1 calc PR A 2
H36F H 0.6242 0.0544 -0.0073 0.085 Uiso 0.39 1 calc PR A 2
C37B C 0.5790(13) -0.0025(11) 0.0582(6) 0.069(5) Uiso 0.39 1 d P A 2
H37D H 0.5940 -0.0411 0.0405 0.103 Uiso 0.39 1 calc PR A 2
H37E H 0.5174 0.0077 0.0569 0.103 Uiso 0.39 1 calc PR A 2
H37F H 0.5935 -0.0199 0.0827 0.103 Uiso 0.39 1 calc PR A 2
C38B C 0.7211(16) 0.0487(15) 0.0507(8) 0.102(8) Uiso 0.39 1 d P A 2
H38D H 0.7521 0.0949 0.0454 0.153 Uiso 0.39 1 calc PR A 2
H38E H 0.7349 0.0112 0.0323 0.153 Uiso 0.39 1 calc PR A 2
H38F H 0.7380 0.0302 0.0747 0.153 Uiso 0.39 1 calc PR A 2
N11 N 0.2434(2) 0.2105(2) 0.12812(10) 0.0306(9) Uani 1 1 d . . .
O11 O 0.2834(2) 0.26307(18) 0.11238(8) 0.0310(7) Uani 1 1 d . . .
O12 O 0.2885(2) 0.15544(19) 0.13770(9) 0.0346(8) Uani 1 1 d . . .
O13 O 0.1666(2) 0.2140(2) 0.13402(10) 0.0457(9) Uani 1 1 d . . .
N21 N 0.3464(3) 0.0896(3) 0.06623(13) 0.0456(11) Uani 1 1 d . . .
O21 O 0.3433(2) 0.15963(19) 0.05958(9) 0.0362(8) Uani 1 1 d . . .
O22 O 0.3914(2) 0.07102(19) 0.09302(10) 0.0429(9) Uani 1 1 d . . .
O23 O 0.3072(3) 0.0439(2) 0.04771(14) 0.0759(15) Uani 1 1 d . . .
N31 N 0.8601(3) 0.2884(3) 0.11989(11) 0.0358(10) Uani 1 1 d . . .
O31 O 0.8051(2) 0.3326(2) 0.13345(9) 0.0364(8) Uani 1 1 d . . .
O32 O 0.8331(2) 0.2237(2) 0.11149(9) 0.0367(8) Uani 1 1 d . . .
O33 O 0.9347(2) 0.3067(3) 0.11548(10) 0.0510(11) Uani 1 1 d . . .
N41 N 0.7884(2) 0.1669(2) 0.19280(11) 0.0339(9) Uani 1 1 d . . .
O41 O 0.76901(19) 0.23589(18) 0.19125(9) 0.0302(7) Uani 1 1 d . . .
O42 O 0.7694(2) 0.12827(19) 0.16536(9) 0.0382(8) Uani 1 1 d . . .
O43 O 0.8237(2) 0.1410(2) 0.21988(10) 0.0458(9) Uani 1 1 d . . .
N91A N 0.658(2) 0.4129(19) 0.3612(8) 0.107(10) Uiso 0.33 1 d PD . .
C91A C 0.6896(13) 0.4134(10) 0.3288(6) 0.034(4) Uiso 0.33 1 d PD . .
C92A C 0.7208(17) 0.4280(15) 0.2912(8) 0.072(8) Uiso 0.33 1 d PD . .
N91B N 0.7147(14) 0.4031(12) 0.3175(6) 0.055(6) Uiso 0.33 1 d PD . .
C91B C 0.6766(10) 0.4048(9) 0.3456(6) 0.084(4) Uiso 0.33 1 d PD . .
C92B C 0.636(3) 0.402(2) 0.3868(9) 0.106(15) Uiso 0.33 1 d PD . .
N91C N 0.6270(16) 0.4046(16) 0.3738(8) 0.074(7) Uiso 0.33 1 d PD . .
C91C C 0.6766(10) 0.4048(9) 0.3456(6) 0.084(4) Uiso 0.33 1 d PD . .
C92C C 0.7133(15) 0.4192(14) 0.3072(8) 0.045(6) Uiso 0.33 1 d PD . .

loop_
_atom_site_aniso_label
_atom_site_aniso_U_11
_atom_site_aniso_U_22
_atom_site_aniso_U_33
_atom_site_aniso_U_23
_atom_site_aniso_U_13
_atom_site_aniso_U_12
Yb1 0.02218(11) 0.02579(12) 0.02098(11) -0.00030(7) -0.00207(7) -0.00166(8)
Yb2 0.01997(11) 0.02882(12) 0.02157(11) -0.00398(8) 0.00112(8) -0.00011(8)
Mn1 0.0181(3) 0.0251(3) 0.0180(3) -0.0032(3) 0.0017(3) -0.0017(3)
Mn2 0.0230(3) 0.0366(4) 0.0185(3) 0.0024(3) 0.0007(3) -0.0046(3)
O1 0.0226(15) 0.0235(15) 0.0199(15) 0.0015(12) 0.0029(12) -0.0024(13)
N1 0.0230(19) 0.0282(19) 0.025(2) -0.0035(15) 0.0003(16) -0.0015(16)
C1 0.026(2) 0.042(3) 0.021(2) -0.001(2) 0.0009(19) -0.005(2)
C2 0.032(3) 0.045(3) 0.028(3) 0.000(2) -0.004(2) -0.002(2)
C3 0.035(3) 0.049(3) 0.023(2) 0.000(2) 0.001(2) -0.007(2)
C4 0.028(2) 0.040(3) 0.024(2) -0.002(2) 0.007(2) -0.009(2)
C5 0.026(2) 0.030(2) 0.024(2) 0.0004(19) 0.0018(19) -0.0025(19)
C6 0.023(2) 0.040(3) 0.025(2) -0.003(2) 0.0046(19) 0.002(2)
C7 0.027(2) 0.048(3) 0.023(2) -0.007(2) 0.0010(19) -0.003(2)
O2 0.0200(15) 0.0316(17) 0.0240(17) -0.0035(13) 0.0033(12) -0.0007(13)
N2 0.029(2) 0.029(2) 0.026(2) -0.0022(16) 0.0022(17) 0.0018(17)
C8 0.041(3) 0.041(3) 0.032(3) -0.001(2) 0.001(2) 0.002(2)
C9 0.054(3) 0.038(3) 0.050(4) 0.004(3) -0.009(3) 0.008(3)
C10 0.070(4) 0.031(3) 0.057(4) 0.003(3) -0.002(3) 0.008(3)
C11 0.056(3) 0.026(3) 0.047(3) -0.006(2) -0.002(3) -0.001(2)
C12 0.035(2) 0.032(3) 0.027(2) -0.004(2) 0.003(2) 0.000(2)
C13 0.034(3) 0.032(3) 0.034(3) -0.008(2) 0.001(2) -0.005(2)
C14 0.032(2) 0.031(2) 0.032(3) -0.008(2) -0.001(2) -0.010(2)
O3 0.0217(14) 0.0252(15) 0.0282(17) -0.0080(13) 0.0035(13) -0.0012(13)
N3 0.044(2) 0.042(2) 0.034(2) 0.0048(19) 0.004(2) -0.008(2)
C15 0.055(3) 0.049(3) 0.034(3) 0.002(2) 0.008(3) -0.016(3)
C16 0.083(5) 0.051(4) 0.048(4) -0.005(3) 0.010(4) -0.016(4)
C17 0.111(6) 0.042(4) 0.062(5) 0.001(3) 0.006(4) -0.017(4)
C18 0.088(5) 0.050(4) 0.055(4) 0.019(3) 0.003(4) 0.015(4)
C19 0.054(3) 0.044(3) 0.033(3) 0.014(2) 0.010(3) -0.003(3)
C20 0.051(3) 0.052(4) 0.049(4) 0.026(3) -0.004(3) 0.004(3)
C21 0.035(3) 0.043(3) 0.042(3) 0.018(2) -0.008(2) 0.004(2)
O4 0.0276(16) 0.0355(18) 0.0263(17) 0.0089(14) 0.0019(14) -0.0023(14)
N4 0.031(2) 0.048(3) 0.025(2) 0.0010(18) 0.0034(17) -0.005(2)
C22 0.038(3) 0.071(4) 0.028(3) -0.002(3) 0.000(2) -0.013(3)
C23 0.049(3) 0.102(5) 0.026(3) -0.013(3) 0.000(3) -0.027(4)
C24 0.052(4) 0.105(6) 0.026(3) -0.012(3) 0.003(3) -0.013(4)
C25 0.035(3) 0.078(4) 0.026(3) 0.006(3) 0.006(2) -0.006(3)
C26 0.034(3) 0.055(3) 0.022(3) 0.002(2) 0.003(2) -0.005(2)
C27 0.034(3) 0.057(3) 0.025(3) 0.003(2) 0.008(2) -0.015(3)
C28 0.027(2) 0.060(3) 0.025(3) 0.003(2) 0.005(2) -0.012(2)
O5 0.0249(16) 0.046(2) 0.0229(17) 0.0044(14) 0.0025(13) -0.0053(15)
O6 0.0275(16) 0.0277(16) 0.0238(17) 0.0010(13) 0.0006(13) -0.0040(14)
O7 0.0308(17) 0.0253(17) 0.0323(18) 0.0008(13) -0.0071(15) -0.0023(14)
C29 0.025(2) 0.024(2) 0.023(2) 0.0010(18) 0.0020(19) 0.002(2)
C30 0.037(3) 0.039(3) 0.039(3) 0.016(2) -0.004(2) -0.002(2)
C31 0.050(4) 0.082(5) 0.061(4) 0.032(4) -0.007(3) -0.020(3)
C32 0.103(6) 0.038(3) 0.077(5) 0.011(3) 0.011(4) 0.019(4)
C33 0.059(4) 0.064(4) 0.054(4) 0.028(3) -0.020(3) -0.013(3)
O8 0.0291(17) 0.0413(19) 0.0287(18) -0.0098(15) 0.0003(14) 0.0027(16)
O9 0.0350(18) 0.0324(18) 0.0323(18) -0.0090(14) -0.0046(15) 0.0031(15)
C34 0.027(2) 0.036(3) 0.031(3) -0.008(2) 0.001(2) 0.001(2)
C35 0.040(3) 0.054(3) 0.044(3) -0.024(3) -0.005(3) 0.006(3)
C36A 0.088(8) 0.057(6) 0.051(6) -0.029(5) 0.046(6) -0.014(6)
C37A 0.069(8) 0.107(10) 0.102(10) -0.091(9) -0.031(7) 0.018(8)
C38A 0.094(9) 0.033(5) 0.081(8) -0.025(5) 0.023(7) 0.006(6)
N11 0.027(2) 0.047(2) 0.0183(19) -0.0036(17) -0.0025(17) -0.006(2)
O11 0.0287(17) 0.0376(19) 0.0267(18) 0.0079(14) 0.0011(14) 0.0003(15)
O12 0.0344(18) 0.0392(19) 0.0302(19) 0.0062(15) -0.0036(15) -0.0076(16)
O13 0.0246(19) 0.071(3) 0.041(2) 0.0035(19) 0.0069(16) -0.0062(18)
N21 0.052(3) 0.043(3) 0.042(3) -0.010(2) -0.014(2) 0.003(2)
O21 0.0393(19) 0.038(2) 0.0314(19) -0.0037(15) -0.0085(15) 0.0031(16)
O22 0.053(2) 0.0335(19) 0.042(2) -0.0049(16) -0.0195(19) -0.0003(17)
O23 0.099(4) 0.053(3) 0.077(3) -0.025(2) -0.044(3) -0.005(3)
N31 0.023(2) 0.063(3) 0.021(2) -0.0022(19) 0.0005(17) -0.004(2)
O31 0.0291(17) 0.049(2) 0.0311(19) -0.0066(16) 0.0023(15) -0.0096(16)
O32 0.0308(18) 0.046(2) 0.033(2) -0.0038(16) 0.0044(15) 0.0014(17)
O33 0.0203(18) 0.093(3) 0.040(2) -0.004(2) 0.0055(15) -0.0124(19)
N41 0.028(2) 0.040(2) 0.034(2) 0.0022(19) 0.0010(18) 0.0002(19)
O41 0.0233(16) 0.0351(18) 0.0322(18) -0.0012(14) -0.0055(14) 0.0017(14)
O42 0.0368(19) 0.039(2) 0.038(2) -0.0100(16) -0.0035(16) 0.0051(16)
O43 0.045(2) 0.052(2) 0.041(2) 0.0053(18) -0.0103(18) 0.0092(18)

loop_
_atom_type_symbol
_atom_type_description
_atom_type_scat_dispersion_real
_atom_type_scat_dispersion_imag
_atom_type_scat_source
C C 0.0033 0.0016 'International Tables Vol C Tables 4.2.6.8 and 6.1.1.4'
H H 0.0000 0.0000 'International Tables Vol C Tables 4.2.6.8 and 6.1.1.4'
N N 0.0061 0.0033 'International Tables Vol C Tables 4.2.6.8 and 6.1.1.4'
O O 0.0106 0.0060 'International Tables Vol C Tables 4.2.6.8 and 6.1.1.4'
Mn Mn 0.3566 0.9084 http://www.bmsc.washington.edu/scatter/
Yb Yb -0.5923 -6.7648 http://www.bmsc.washington.edu/scatter/

loop_
_geom_angle_atom_site_label_1
_geom_angle_atom_site_label_2
_geom_angle_atom_site_label_3
_geom_angle
_geom_angle_site_symmetry_1
_geom_angle_site_symmetry_3
_geom_angle_publ_flag
O7 Yb1 O4 147.47(11) . . ?
O7 Yb1 O2 78.91(11) . . ?
O4 Yb1 O2 98.43(11) . . ?
O7 Yb1 O1 82.03(11) . . ?
O4 Yb1 O1 67.58(10) . . ?
O2 Yb1 O1 66.67(10) . . ?
O7 Yb1 O8 83.85(12) . . ?
O4 Yb1 O8 75.54(12) . . ?
O2 Yb1 O8 135.55(10) . . ?
O1 Yb1 O8 70.57(10) . . ?
O7 Yb1 O21 124.83(11) . . ?
O4 Yb1 O21 75.21(12) . . ?
O2 Yb1 O21 144.42(11) . . ?
O1 Yb1 O21 135.67(11) . . ?
O8 Yb1 O21 77.67(11) . . ?
O7 Yb1 O12 88.03(11) . . ?
O4 Yb1 O12 123.58(11) . . ?
O2 Yb1 O12 78.73(11) . . ?
O1 Yb1 O12 145.19(10) . . ?
O8 Yb1 O12 141.47(12) . . ?
O21 Yb1 O12 76.44(11) . . ?
O7 Yb1 O22 72.77(11) . . ?
O4 Yb1 O22 122.78(12) . . ?
O2 Yb1 O22 136.86(12) . . ?
O1 Yb1 O22 137.42(12) . . ?
O8 Yb1 O22 73.04(13) . . ?
O21 Yb1 O22 52.18(12) . . ?
O12 Yb1 O22 68.58(13) . . ?
O7 Yb1 O11 134.63(11) . . ?
O4 Yb1 O11 72.95(10) . . ?
O2 Yb1 O11 73.50(10) . . ?
O1 Yb1 O11 117.26(10) . . ?
O8 Yb1 O11 140.13(11) . . ?
O21 Yb1 O11 71.18(11) . . ?
O12 Yb1 O11 51.96(11) . . ?
O22 Yb1 O11 104.77(12) . . ?
O9 Yb2 O3 147.08(11) . . ?
O9 Yb2 O5 79.46(12) . . ?
O3 Yb2 O5 95.57(11) . . ?
O9 Yb2 O6 83.80(12) . . ?
O3 Yb2 O6 77.39(11) . . ?
O5 Yb2 O6 135.92(10) . . ?
O9 Yb2 O41 127.63(12) . . ?
O3 Yb2 O41 73.17(11) . . ?
O5 Yb2 O41 144.73(11) . . ?
O6 Yb2 O41 75.34(11) . . ?
O9 Yb2 O1 82.03(11) . . ?
O3 Yb2 O1 66.48(10) . . ?
O5 Yb2 O1 66.29(10) . . ?
O6 Yb2 O1 71.20(10) . . ?
O41 Yb2 O1 131.82(10) . . ?
O9 Yb2 O32 84.87(12) . . ?
O3 Yb2 O32 126.63(11) . . ?
O5 Yb2 O32 79.83(11) . . ?
O6 Yb2 O32 138.84(11) . . ?
O41 Yb2 O32 80.83(11) . . ?
O1 Yb2 O32 145.33(11) . . ?
O9 Yb2 O31 132.56(12) . . ?
O3 Yb2 O31 75.04(11) . . ?
O5 Yb2 O31 74.11(11) . . ?
O6 Yb2 O31 141.06(11) . . ?
O41 Yb2 O31 70.71(11) . . ?
O1 Yb2 O31 120.08(11) . . ?
O32 Yb2 O31 52.38(12) . . ?
O9 Yb2 O42 76.35(11) . . ?
O3 Yb2 O42 120.87(11) . . ?
O5 Yb2 O42 141.21(11) . . ?
O6 Yb2 O42 70.62(11) . . ?
O41 Yb2 O42 51.53(11) . . ?
O1 Yb2 O42 137.66(10) . . ?
O32 Yb2 O42 68.27(12) . . ?
O31 Yb2 O42 101.17(11) . . ?
O3 Mn1 O2 171.20(13) . . ?
O3 Mn1 O1 85.53(13) . . ?
O2 Mn1 O1 86.24(13) . . ?
O3 Mn1 N1 93.48(14) . . ?
O2 Mn1 N1 92.41(14) . . ?
O1 Mn1 N1 152.98(14) . . ?
O3 Mn1 N2 89.68(14) . . ?
O2 Mn1 N2 96.04(14) . . ?
O1 Mn1 N2 109.56(13) . . ?
N1 Mn1 N2 97.43(14) . . ?
O3 Mn1 O6 79.83(12) . . ?
O2 Mn1 O6 94.94(12) . . ?
O1 Mn1 O6 74.53(11) . . ?
N1 Mn1 O6 78.72(12) . . ?
N2 Mn1 O6 168.51(13) . . ?
O4 Mn2 O5 171.79(14) . . ?
O4 Mn2 O1 86.84(13) . . ?
O5 Mn2 O1 86.13(13) . . ?
O4 Mn2 N4 91.74(15) . . ?
O5 Mn2 N4 92.71(15) . . ?
O1 Mn2 N4 153.93(15) . . ?
O4 Mn2 N3 89.40(16) . . ?
O5 Mn2 N3 96.82(16) . . ?
O1 Mn2 N3 108.24(15) . . ?
N4 Mn2 N3 97.77(17) . . ?
O4 Mn2 O8 79.25(12) . . ?
O5 Mn2 O8 94.75(13) . . ?
O1 Mn2 O8 74.39(11) . . ?
N4 Mn2 O8 79.77(14) . . ?
N3 Mn2 O8 168.27(14) . . ?
Mn2 O1 Mn1 144.17(17) . . ?
Mn2 O1 Yb1 93.65(12) . . ?
Mn1 O1 Yb1 101.91(12) . . ?
Mn2 O1 Yb2 101.63(12) . . ?
Mn1 O1 Yb2 92.27(12) . . ?
Yb1 O1 Yb2 130.88(12) . . ?
C1 N1 C5 119.3(4) . . ?
C1 N1 Mn1 119.0(3) . . ?
C5 N1 Mn1 121.7(3) . . ?
N1 C1 C2 122.0(4) . . ?
N1 C1 H1 119.0 . . ?
C2 C1 H1 119.0 . . ?
C3 C2 C1 119.2(5) . . ?
C3 C2 H2 120.4 . . ?
C1 C2 H2 120.4 . . ?
C4 C3 C2 118.2(5) . . ?
C4 C3 H3 120.9 . . ?
C2 C3 H3 120.9 . . ?
C3 C4 C5 121.0(4) . . ?
C3 C4 H4 119.5 . . ?
C5 C4 H4 119.5 . . ?
N1 C5 C4 120.2(4) . . ?
N1 C5 C6 117.4(4) . . ?
C4 C5 C6 122.4(4) . . ?
C5 C6 C7 113.1(4) . . ?
C5 C6 H6A 109.0 . . ?
C7 C6 H6A 109.0 . . ?
C5 C6 H6B 109.0 . . ?
C7 C6 H6B 109.0 . . ?
H6A C6 H6B 107.8 . . ?
O2 C7 C6 114.2(4) . . ?
O2 C7 H7A 108.7 . . ?
C6 C7 H7A 108.7 . . ?
O2 C7 H7B 108.7 . . ?
C6 C7 H7B 108.7 . . ?
H7A C7 H7B 107.6 . . ?
C7 O2 Mn1 124.1(3) . . ?
C7 O2 Yb1 128.5(3) . . ?
Mn1 O2 Yb1 103.50(12) . . ?
C12 N2 C8 119.3(4) . . ?
C12 N2 Mn1 121.1(3) . . ?
C8 N2 Mn1 119.6(3) . . ?
N2 C8 C9 122.3(5) . . ?
N2 C8 H8 118.9 . . ?
C9 C8 H8 118.9 . . ?
C8 C9 C10 119.0(5) . . ?
C8 C9 H9 120.5 . . ?
C10 C9 H9 120.5 . . ?
C9 C10 C11 118.8(5) . . ?
C9 C10 H10 120.6 . . ?
C11 C10 H10 120.6 . . ?
C12 C11 C10 120.1(5) . . ?
C12 C11 H11 120.0 . . ?
C10 C11 H11 120.0 . . ?
N2 C12 C11 120.5(5) . . ?
N2 C12 C13 117.9(4) . . ?
C11 C12 C13 121.6(5) . . ?
C12 C13 C14 115.7(4) . . ?
C12 C13 H13A 108.4 . . ?
C14 C13 H13A 108.4 . . ?
C12 C13 H13B 108.4 . . ?
C14 C13 H13B 108.4 . . ?
H13A C13 H13B 107.4 . . ?
O3 C14 C13 114.0(4) . . ?
O3 C14 H14A 108.7 . . ?
C13 C14 H14A 108.7 . . ?
O3 C14 H14B 108.7 . . ?
C13 C14 H14B 108.7 . . ?
H14A C14 H14B 107.6 . . ?
C14 O3 Mn1 128.8(3) . . ?
C14 O3 Yb2 133.7(3) . . ?
Mn1 O3 Yb2 96.81(12) . . ?
C15 N3 C19 119.1(5) . . ?
C15 N3 Mn2 118.2(4) . . ?
C19 N3 Mn2 122.0(4) . . ?
N3 C15 C16 123.1(6) . . ?
N3 C15 H15 118.5 . . ?
C16 C15 H15 118.5 . . ?
C17 C16 C15 118.1(7) . . ?
C17 C16 H16 120.9 . . ?
C15 C16 H16 120.9 . . ?
C16 C17 C18 119.9(6) . . ?
C16 C17 H17 120.1 . . ?
C18 C17 H17 120.1 . . ?
C19 C18 C17 120.4(7) . . ?
C19 C18 H18 119.8 . . ?
C17 C18 H18 119.8 . . ?
N3 C19 C18 119.4(6) . . ?
N3 C19 C20 116.4(5) . . ?
C18 C19 C20 124.3(6) . . ?
C19 C20 C21 114.2(5) . . ?
C19 C20 H20A 108.7 . . ?
C21 C20 H20A 108.7 . . ?
C19 C20 H20B 108.7 . . ?
C21 C20 H20B 108.7 . . ?
H20A C20 H20B 107.6 . . ?
O4 C21 C20 114.3(4) . . ?
O4 C21 H21A 108.7 . . ?
C20 C21 H21A 108.7 . . ?
O4 C21 H21B 108.7 . . ?
C20 C21 H21B 108.7 . . ?
H21A C21 H21B 107.6 . . ?
C21 O4 Mn2 128.7(3) . . ?
C21 O4 Yb1 133.4(3) . . ?
Mn2 O4 Yb1 95.47(13) . . ?
C22 N4 C26 119.3(4) . . ?
C22 N4 Mn2 118.8(3) . . ?
C26 N4 Mn2 121.7(3) . . ?
N4 C22 C23 122.2(5) . . ?
N4 C22 H22 118.9 . . ?
C23 C22 H22 118.9 . . ?
C22 C23 C24 119.3(6) . . ?
C22 C23 H23 120.4 . . ?
C24 C23 H23 120.4 . . ?
C25 C24 C23 118.7(5) . . ?
C25 C24 H24 120.7 . . ?
C23 C24 H24 120.7 . . ?
C24 C25 C26 119.9(5) . . ?
C24 C25 H25 120.0 . . ?
C26 C25 H25 120.0 . . ?
N4 C26 C25 120.6(5) . . ?
N4 C26 C27 117.2(4) . . ?
C25 C26 C27 122.2(4) . . ?
C26 C27 C28 112.8(4) . . ?
C26 C27 H27A 109.0 . . ?
C28 C27 H27A 109.0 . . ?
C26 C27 H27B 109.0 . . ?
C28 C27 H27B 109.0 . . ?
H27A C27 H27B 107.8 . . ?
O5 C28 C27 114.2(4) . . ?
O5 C28 H28A 108.7 . . ?
C27 C28 H28A 108.7 . . ?
O5 C28 H28B 108.7 . . ?
C27 C28 H28B 108.7 . . ?
H28A C28 H28B 107.6 . . ?
C28 O5 Mn2 124.7(3) . . ?
C28 O5 Yb2 128.0(3) . . ?
Mn2 O5 Yb2 104.20(13) . . ?
C29 O6 Yb2 131.0(3) . . ?
C29 O6 Mn1 113.6(3) . . ?
Yb2 O6 Mn1 78.65(9) . . ?
C29 O7 Yb1 139.7(3) . . ?
O7 C29 O6 123.4(4) . . ?
O7 C29 C30 116.1(4) . . ?
O6 C29 C30 120.5(4) . . ?
C31 C30 C29 109.6(4) . . ?
C31 C30 C32 109.3(5) . . ?
C29 C30 C32 106.3(4) . . ?
C31 C30 C33 110.8(5) . . ?
C29 C30 C33 112.0(4) . . ?
C32 C30 C33 108.7(5) . . ?
C30 C31 H31A 109.5 . . ?
C30 C31 H31B 109.5 . . ?
H31A C31 H31B 109.5 . . ?
C30 C31 H31C 109.5 . . ?
H31A C31 H31C 109.5 . . ?
H31B C31 H31C 109.5 . . ?
C30 C32 H32A 109.5 . . ?
C30 C32 H32B 109.5 . . ?
H32A C32 H32B 109.5 . . ?
C30 C32 H32C 109.5 . . ?
H32A C32 H32C 109.5 . . ?
H32B C32 H32C 109.5 . . ?
C30 C33 H33A 109.5 . . ?
C30 C33 H33B 109.5 . . ?
H33A C33 H33B 109.5 . . ?
C30 C33 H33C 109.5 . . ?
H33A C33 H33C 109.5 . . ?
H33B C33 H33C 109.5 . . ?
C34 O8 Yb1 132.2(3) . . ?
C34 O8 Mn2 112.9(3) . . ?
Yb1 O8 Mn2 78.67(10) . . ?
C34 O9 Yb2 137.5(3) . . ?
O9 C34 O8 124.2(4) . . ?
O9 C34 C35 116.2(4) . . ?
O8 C34 C35 119.5(4) . . ?
C36A C35 C37A 114.5(9) . . ?
C37B C35 C38B 110.6(14) . . ?
C37B C35 C34 112.1(9) . . ?
C36A C35 C34 107.6(5) . . ?
C37A C35 C34 110.8(6) . . ?
C38B C35 C34 110.9(11) . . ?
C36A C35 C38A 108.0(8) . . ?
C37A C35 C38A 108.6(9) . . ?
C34 C35 C38A 107.1(5) . . ?
C37B C35 C36B 110.5(11) . . ?
C38B C35 C36B 105.1(13) . . ?
C34 C35 C36B 107.4(7) . . ?
C35 C36A H36A 109.5 . . ?
C35 C36A H36B 109.5 . . ?
H36A C36A H36B 109.5 . . ?
C35 C36A H36C 109.5 . . ?
H36A C36A H36C 109.5 . . ?
H36B C36A H36C 109.5 . . ?
C35 C37A H37A 109.5 . . ?
C35 C37A H37B 109.5 . . ?
H37A C37A H37B 109.5 . . ?
C35 C37A H37C 109.5 . . ?
H37A C37A H37C 109.5 . . ?
H37B C37A H37C 109.5 . . ?
C35 C38A H38A 109.5 . . ?
C35 C38A H38B 109.5 . . ?
H38A C38A H38B 109.5 . . ?
C35 C38A H38C 109.5 . . ?
H38A C38A H38C 109.5 . . ?
H38B C38A H38C 109.5 . . ?
C35 C36B H36D 109.5 . . ?
C35 C36B H36E 109.5 . . ?
H36D C36B H36E 109.5 . . ?
C35 C36B H36F 109.5 . . ?
H36D C36B H36F 109.5 . . ?
H36E C36B H36F 109.5 . . ?
C35 C37B H37D 109.5 . . ?
C35 C37B H37E 109.5 . . ?
H37D C37B H37E 109.5 . . ?
C35 C37B H37F 109.5 . . ?
H37D C37B H37F 109.5 . . ?
H37E C37B H37F 109.5 . . ?
C35 C38B H38D 109.5 . . ?
C35 C38B H38E 109.5 . . ?
H38D C38B H38E 109.5 . . ?
C35 C38B H38F 109.5 . . ?
H38D C38B H38F 109.5 . . ?
H38E C38B H38F 109.5 . . ?
O13 N11 O12 122.5(4) . . ?
O13 N11 O11 121.8(4) . . ?
O12 N11 O11 115.7(4) . . ?
N11 O11 Yb1 95.1(3) . . ?
N11 O12 Yb1 97.1(2) . . ?
O23 N21 O22 122.5(5) . . ?
O23 N21 O21 121.9(5) . . ?
O22 N21 O21 115.6(4) . . ?
N21 O21 Yb1 96.5(3) . . ?
N21 O22 Yb1 95.4(3) . . ?
O33 N31 O31 121.9(5) . . ?
O33 N31 O32 121.9(4) . . ?
O31 N31 O32 116.2(4) . . ?
N31 O31 Yb2 94.5(3) . . ?
N31 O32 Yb2 96.6(3) . . ?
O43 N41 O42 123.1(4) . . ?
O43 N41 O41 120.6(4) . . ?
O42 N41 O41 116.2(4) . . ?
N41 O41 Yb2 100.3(3) . . ?
N41 O42 Yb2 91.5(3) . . ?
N91A C91A C92A 170(2) . . ?
N91B C91B C92B 172(2) . . ?
N91C C91C C92C 162.6(19) . . ?

loop_
_geom_bond_atom_site_label_1
_geom_bond_atom_site_label_2
_geom_bond_distance
_geom_bond_site_symmetry_2
_geom_bond_publ_flag
Yb1 O7 2.213(3) . ?
Yb1 O4 2.309(3) . ?
Yb1 O2 2.344(3) . ?
Yb1 O1 2.356(3) . ?
Yb1 O8 2.369(3) . ?
Yb1 O21 2.421(3) . ?
Yb1 O12 2.429(3) . ?
Yb1 O22 2.458(3) . ?
Yb1 O11 2.467(3) . ?
Yb2 O9 2.229(3) . ?
Yb2 O3 2.283(3) . ?
Yb2 O5 2.327(3) . ?
Yb2 O6 2.346(3) . ?
Yb2 O41 2.372(3) . ?
Yb2 O1 2.391(3) . ?
Yb2 O32 2.423(3) . ?
Yb2 O31 2.469(3) . ?
Yb2 O42 2.564(3) . ?
Mn1 O3 1.869(3) . ?
Mn1 O2 1.871(3) . ?
Mn1 O1 1.907(3) . ?
Mn1 N1 2.091(4) . ?
Mn1 N2 2.178(4) . ?
Mn1 O6 2.565(3) . ?
Mn2 O4 1.882(3) . ?
Mn2 O5 1.886(3) . ?
Mn2 O1 1.893(3) . ?
Mn2 N4 2.090(4) . ?
Mn2 N3 2.204(5) . ?
Mn2 O8 2.540(3) . ?
N1 C1 1.346(6) . ?
N1 C5 1.350(6) . ?
C1 C2 1.382(7) . ?
C1 H1 0.9500 . ?
C2 C3 1.378(7) . ?
C2 H2 0.9500 . ?
C3 C4 1.375(7) . ?
C3 H3 0.9500 . ?
C4 C5 1.382(6) . ?
C4 H4 0.9500 . ?
C5 C6 1.495(6) . ?
C6 C7 1.525(6) . ?
C6 H6A 0.9900 . ?
C6 H6B 0.9900 . ?
C7 O2 1.427(5) . ?
C7 H7A 0.9900 . ?
C7 H7B 0.9900 . ?
N2 C12 1.346(6) . ?
N2 C8 1.347(6) . ?
C8 C9 1.371(7) . ?
C8 H8 0.9500 . ?
C9 C10 1.375(8) . ?
C9 H9 0.9500 . ?
C10 C11 1.383(8) . ?
C10 H10 0.9500 . ?
C11 C12 1.383(7) . ?
C11 H11 0.9500 . ?
C12 C13 1.508(7) . ?
C13 C14 1.523(7) . ?
C13 H13A 0.9900 . ?
C13 H13B 0.9900 . ?
C14 O3 1.421(5) . ?
C14 H14A 0.9900 . ?
C14 H14B 0.9900 . ?
N3 C15 1.348(7) . ?
N3 C19 1.354(7) . ?
C15 C16 1.371(9) . ?
C15 H15 0.9500 . ?
C16 C17 1.355(11) . ?
C16 H16 0.9500 . ?
C17 C18 1.380(10) . ?
C17 H17 0.9500 . ?
C18 C19 1.383(8) . ?
C18 H18 0.9500 . ?
C19 C20 1.502(9) . ?
C20 C21 1.536(7) . ?
C20 H20A 0.9900 . ?
C20 H20B 0.9900 . ?
C21 O4 1.413(6) . ?
C21 H21A 0.9900 . ?
C21 H21B 0.9900 . ?
N4 C22 1.346(7) . ?
N4 C26 1.355(6) . ?
C22 C23 1.368(8) . ?
C22 H22 0.9500 . ?
C23 C24 1.391(8) . ?
C23 H23 0.9500 . ?
C24 C25 1.377(8) . ?
C24 H24 0.9500 . ?
C25 C26 1.389(7) . ?
C25 H25 0.9500 . ?
C26 C27 1.501(7) . ?
C27 C28 1.515(7) . ?
C27 H27A 0.9900 . ?
C27 H27B 0.9900 . ?
C28 O5 1.426(5) . ?
C28 H28A 0.9900 . ?
C28 H28B 0.9900 . ?
O6 C29 1.265(5) . ?
O7 C29 1.259(5) . ?
C29 C30 1.526(6) . ?
C30 C31 1.511(8) . ?
C30 C32 1.531(9) . ?
C30 C33 1.532(8) . ?
C31 H31A 0.9800 . ?
C31 H31B 0.9800 . ?
C31 H31C 0.9800 . ?
C32 H32A 0.9800 . ?
C32 H32B 0.9800 . ?
C32 H32C 0.9800 . ?
C33 H33A 0.9800 . ?
C33 H33B 0.9800 . ?
C33 H33C 0.9800 . ?
O8 C34 1.271(6) . ?
O9 C34 1.253(6) . ?
C34 C35 1.531(7) . ?
C35 C37B 1.42(2) . ?
C35 C36A 1.506(11) . ?
C35 C37A 1.511(12) . ?
C35 C38B 1.52(3) . ?
C35 C38A 1.570(13) . ?
C35 C36B 1.593(17) . ?
C36A H36A 0.9800 . ?
C36A H36B 0.9800 . ?
C36A H36C 0.9800 . ?
C37A H37A 0.9800 . ?
C37A H37B 0.9800 . ?
C37A H37C 0.9800 . ?
C38A H38A 0.9800 . ?
C38A H38B 0.9800 . ?
C38A H38C 0.9800 . ?
C36B H36D 0.9800 . ?
C36B H36E 0.9800 . ?
C36B H36F 0.9800 . ?
C37B H37D 0.9800 . ?
C37B H37E 0.9800 . ?
C37B H37F 0.9800 . ?
C38B H38D 0.9800 . ?
C38B H38E 0.9800 . ?
C38B H38F 0.9800 . ?
N11 O13 1.220(5) . ?
N11 O12 1.264(5) . ?
N11 O11 1.270(5) . ?
N21 O23 1.230(6) . ?
N21 O22 1.256(6) . ?
N21 O21 1.280(6) . ?
N31 O33 1.222(5) . ?
N31 O31 1.270(5) . ?
N31 O32 1.273(6) . ?
N41 O43 1.230(5) . ?
N41 O42 1.260(5) . ?
N41 O41 1.275(5) . ?
N91A C91A 1.29(3) . ?
C91A C92A 1.49(2) . ?
N91B C91B 1.19(2) . ?
C91B C92B 1.64(3) . ?
N91C C91C 1.29(3) . ?
C91C C92C 1.55(2) . ?
